data_4085254
loop_
_publ_author_name
'Goodwin, Conrad A. P.'
'Joslin, Kristian C.'
'Lockyer, Selena J.'
'Formanuik, Alasdair'
'Morris, Gareth A.'
'Ortu, Fabrizio'
'Vitorica-Yrezabal, I\~nigo. J.'
'Mills, David P.'

_publ_section_title
;
 Homoleptic Trigonal Planar Lanthanide Complexes Stabilized by Superbulky
 Silylamide Ligands
;
_journal_issue 11
_journal_name_full Organometallics
_journal_page_first 2314
_journal_paper_doi 10.1021/om501123e
_journal_volume 34
_journal_year 2015
_chemical_formula_moiety 'C36 H90 La N3 Si6'
_chemical_formula_sum 'C36 H90 La N3 Si6'
_chemical_formula_weight 872.55
_chemical_name_systematic 'tris(bis(tertbutyldimethylsilyl))amido lanthanum'
_space_group_crystal_system monoclinic
_space_group_IT_number 15
_space_group_name_Hall '-C 2yc'
_space_group_name_H-M_alt 'C 1 2/c 1'
_symmetry_space_group_name_Hall '-C 2yc'
_symmetry_space_group_name_H-M 'C 1 2/c 1'
_atom_sites_solution_hydrogens geom
_atom_sites_solution_primary heavy
_audit_creation_date 2014-07-16
_audit_creation_method
;
Olex2 1.2
(compiled 2014.06.27 svn.r2953 for OlexSys, GUI svn.r4855)
;
_cell_angle_alpha 90
_cell_angle_beta 110.967(5)
_cell_angle_gamma 90
_cell_formula_units_Z 4
_cell_length_a 21.8384(9)
_cell_length_b 13.2402(5)
_cell_length_c 17.8540(8)
_cell_measurement_reflns_used 3141
_cell_measurement_temperature 150(2)
_cell_measurement_theta_max 27.3780
_cell_measurement_theta_min 3.2060
_cell_volume 4820.6(4)
_computing_cell_refinement
;
CrysAlisPro, Agilent Technologies,
Version 1.171.36.32 (release 02-08-2013 CrysAlis171 .NET)
(compiled Aug  2 2013,16:46:58)
;
_computing_data_collection
;
CrysAlisPro, Agilent Technologies,
Version 1.171.36.32 (release 02-08-2013 CrysAlis171 .NET)
(compiled Aug  2 2013,16:46:58)
;
_computing_data_reduction
;
CrysAlisPro, Agilent Technologies,
Version 1.171.36.32 (release 02-08-2013 CrysAlis171 .NET)
(compiled Aug  2 2013,16:46:58)
;
_computing_molecular_graphics 'Olex2 (Dolomanov et al., 2009)'
_computing_publication_material 'Olex2 (Dolomanov et al., 2009)'
_computing_structure_refinement 'ShelXL (Sheldrick, 2008)'
_computing_structure_solution 'ShelXS (Sheldrick, 2008)'
_diffrn_ambient_temperature 150(1)
_diffrn_detector_area_resol_mean 8.3367
_diffrn_measured_fraction_theta_full 0.998
_diffrn_measured_fraction_theta_max 0.875
_diffrn_measurement_details
;
  1 omega  -31.00   19.00   1.0000    7.5000
omega____ theta____ kappa____ phi______ frames
    -      -21.2308   77.0000   90.0000 50

  2 omega  -13.00  101.00   1.0000    7.5000
omega____ theta____ kappa____ phi______ frames
    -       22.5590   77.0000 -150.0000 114

  3 omega   53.00  121.00   1.0000    7.5000
omega____ theta____ kappa____ phi______ frames
    -       22.5590   77.0000  -60.0000 68
;
_diffrn_measurement_device_type 'Xcalibur, Sapphire2, large Be window'
_diffrn_measurement_method '\w scans'
_diffrn_orient_matrix_UB_11 -0.0082916000
_diffrn_orient_matrix_UB_12 -0.0504567000
_diffrn_orient_matrix_UB_13 0.0057737000
_diffrn_orient_matrix_UB_21 -0.0330497000
_diffrn_orient_matrix_UB_22 0.0094031000
_diffrn_orient_matrix_UB_23 -0.0247037000
_diffrn_orient_matrix_UB_31 0.0069878000
_diffrn_orient_matrix_UB_32 -0.0153589000
_diffrn_orient_matrix_UB_33 -0.0341553000
_diffrn_radiation_monochromator graphite
_diffrn_radiation_type MoK\a
_diffrn_radiation_wavelength 0.71073
_diffrn_reflns_av_R_equivalents 0.0355
_diffrn_reflns_av_unetI/netI 0.0605
_diffrn_reflns_Laue_measured_fraction_full 0.932
_diffrn_reflns_Laue_measured_fraction_max 0.998
_diffrn_reflns_limit_h_max 11
_diffrn_reflns_limit_h_min -26
_diffrn_reflns_limit_k_max 15
_diffrn_reflns_limit_k_min -13
_diffrn_reflns_limit_l_max 21
_diffrn_reflns_limit_l_min -21
_diffrn_reflns_number 8631
_diffrn_reflns_point_group_measured_fraction_full 0.932
_diffrn_reflns_point_group_measured_fraction_max 0.998
_diffrn_reflns_theta_full 26.000
_diffrn_reflns_theta_max 25.345
_diffrn_reflns_theta_min 3.077
_diffrn_source 'Enhance (Mo) X-ray Source'
_exptl_absorpt_coefficient_mu 1.061
_exptl_absorpt_correction_T_max 0.813
_exptl_absorpt_correction_T_min 0.695
_exptl_absorpt_correction_type gaussian
_exptl_absorpt_process_details
;
CrysAlisPro, Agilent Technologies,
Version 1.171.36.32 (release 02-08-2013 CrysAlis171 .NET)
(compiled Aug  2 2013,16:46:58)
Numerical absorption correction based on gaussian integration over
            a multifaceted crystal model
;
_exptl_crystal_colour 'clear colourless'
_exptl_crystal_colour_lustre clear
_exptl_crystal_colour_primary colourless
_exptl_crystal_density_diffrn 1.202
_exptl_crystal_description block
_exptl_crystal_F_000 1872
_exptl_crystal_size_max 0.4416
_exptl_crystal_size_mid 0.3516
_exptl_crystal_size_min 0.3094
_refine_diff_density_max 1.155
_refine_diff_density_min -0.474
_refine_diff_density_rms 0.094
_refine_ls_extinction_method none
_refine_ls_goodness_of_fit_ref 1.054
_refine_ls_hydrogen_treatment constr
_refine_ls_matrix_type full
_refine_ls_number_parameters 224
_refine_ls_number_reflns 4414
_refine_ls_number_restraints 0
_refine_ls_restrained_S_all 1.054
_refine_ls_R_factor_all 0.0530
_refine_ls_R_factor_gt 0.0395
_refine_ls_shift/su_max 0.000
_refine_ls_shift/su_mean 0.000
_refine_ls_structure_factor_coef Fsqd
_refine_ls_weighting_details 'w=1/[\s^2^(Fo^2^)+(0.0392P)^2^] where P=(Fo^2^+2Fc^2^)/3'
_refine_ls_weighting_scheme calc
_refine_ls_wR_factor_gt 0.0844
_refine_ls_wR_factor_ref 0.0915
_reflns_Friedel_coverage 0.000
_reflns_number_gt 3678
_reflns_number_total 4414
_reflns_threshold_expression 'I > 2\s(I)'
_cod_data_source_file om501123e_si_002.cif
_cod_data_source_block 12
_cod_depositor_comments 'Adding full bibliography for 4085243--4085254.cif.'
_cod_database_code 4085254
_manchester_internal_coll_name odpm12
_manchester_internal_coll_client CAPG
_manchester_internal_coll_type custom
_manchester_internal_coll_frame_time 7.5s
_manchester_internal_coll_frame_width 1
_manchester_internal_coll_frame_method '\w scans'
_manchester_internal_coll_user CAPG
_manchester_internal_process_user CAPG
_manchester_internal_process_date 31/03/2014
_manchester_internal_solution_user CAPG
_manchester_internal_solution_date 31/03/2014
_manchester_internal_refinement_user CAPG
_manchester_internal_refinement_date 31/03/2014
_manchester_internal_validation_user 'Inigo J. Vitorica-Yrezabal'
_manchester_internal_validation_date 07/08/14
_manchester_internal_archive_date 07/08/14
_shelxl_version_number 2014-3
_chemical_oxdiff_formula 'La N3 Si6 C45'
_shelx_space_group_comment
;
The symmetry employed for this shelxl refinement is uniquely defined
by the following loop, which should always be used as a source of
symmetry information in preference to the above space-group names.
They are only intended as comments.
;
_reflns_odcompleteness_completeness 99.81
_reflns_odcompleteness_iscentric 1
_reflns_odcompleteness_theta 26.32
_olex2_refinement_description
;
1. Fixed Uiso
 At 1.5 times of:
  All C(H,H,H) groups
2.a Idealised Me refined as rotating group:
 C8(H8A,H8B,H8C), C9(H9A,H9B,H9C), C10(H10A,H10B,H10C), C12(H12A,H12B,H12C),
 C11(H11A,H11B,H11C), C16(H16A,H16B,H16C), C14(H14A,H14B,H14C), C15(H15A,H15B,
 H15C), C17(H17A,H17B,H17C), C18(H18A,H18B,H18C), C4(H4A,H4B,H4C), C3(H3A,H3B,
 H3C), C2(H2A,H2B,H2C), C5(H5A,H5B,H5C), C6(H6A,H6B,H6C)
;
_olex2_computing_structure_refinement_long 'ShelXL (Sheldrick, 2008)'
_olex2_computing_structure_solution_long 'ShelXS (Sheldrick, 2008)'
_olex2_exptl_crystal_mounting_method
;
Fomblin on microscope slide
;
_olex2_submission_special_instructions 'No special instructions were received'

loop_
_space_group_symop_operation_xyz
'x, y, z'
'-x, y, -z+1/2'
'x+1/2, y+1/2, z'
'-x+1/2, y+1/2, -z+1/2'
'-x, -y, -z'
'x, -y, z-1/2'
'-x+1/2, -y+1/2, -z'
'x+1/2, -y+1/2, z-1/2'

loop_
_atom_site_label
_atom_site_type_symbol
_atom_site_fract_x
_atom_site_fract_y
_atom_site_fract_z
_atom_site_U_iso_or_equiv
_atom_site_adp_type
_atom_site_occupancy
_atom_site_site_symmetry_order
_atom_site_calc_flag
_atom_site_refinement_flags_posn
_atom_site_refinement_flags_adp
_atom_site_refinement_flags_occupancy
C7 C -0.22478(18) 0.0294(3) 0.5552(2) 0.0294(9) Uani 1 1 d . . .
C8 C -0.2416(2) 0.0774(4) 0.4714(3) 0.0509(12) Uani 1 1 d . . .
H8A H -0.2127 0.1353 0.4751 0.076 Uiso 1 1 calc GR . .
H8B H -0.2874 0.1000 0.4517 0.076 Uiso 1 1 calc GR . .
H8C H -0.2354 0.0273 0.4343 0.076 Uiso 1 1 calc GR . .
C9 C -0.2781(2) -0.0488(3) 0.5486(3) 0.0489(12) Uani 1 1 d . . .
H9A H -0.2777 -0.1011 0.5099 0.073 Uiso 1 1 calc GR . .
H9B H -0.3210 -0.0156 0.5305 0.073 Uiso 1 1 calc GR . .
H9C H -0.2697 -0.0799 0.6011 0.073 Uiso 1 1 calc GR . .
C10 C -0.2271(2) 0.1115(3) 0.6136(3) 0.0512(12) Uani 1 1 d . . .
H10A H -0.2177 0.0820 0.6669 0.077 Uiso 1 1 calc GR . .
H10B H -0.2709 0.1421 0.5951 0.077 Uiso 1 1 calc GR . .
H10C H -0.1944 0.1634 0.6164 0.077 Uiso 1 1 calc GR . .
C12 C -0.08479(19) 0.0654(3) 0.5662(2) 0.0332(9) Uani 1 1 d . . .
H12A H -0.1053 0.0885 0.5106 0.050 Uiso 1 1 calc GR . .
H12B H -0.0422 0.0347 0.5736 0.050 Uiso 1 1 calc GR . .
H12C H -0.0786 0.1231 0.6025 0.050 Uiso 1 1 calc GR . .
C11 C -0.1422(2) -0.1366(3) 0.5178(2) 0.0340(10) Uani 1 1 d . . .
H11A H -0.1736 -0.1878 0.5208 0.051 Uiso 1 1 calc GR . .
H11B H -0.0985 -0.1670 0.5325 0.051 Uiso 1 1 calc GR . .
H11C H -0.1559 -0.1101 0.4630 0.051 Uiso 1 1 calc GR . .
C13 C -0.14367(18) -0.2724(3) 0.7240(2) 0.0296(9) Uani 1 1 d . . .
C16 C -0.21445(19) -0.2835(3) 0.6639(3) 0.0471(12) Uani 1 1 d . . .
H16A H -0.2451 -0.2571 0.6880 0.071 Uiso 1 1 calc GR . .
H16B H -0.2239 -0.3550 0.6506 0.071 Uiso 1 1 calc GR . .
H16C H -0.2194 -0.2455 0.6150 0.071 Uiso 1 1 calc GR . .
C14 C -0.1391(2) -0.3337(3) 0.7994(3) 0.0518(13) Uani 1 1 d . . .
H14A H -0.0937 -0.3331 0.8374 0.078 Uiso 1 1 calc GR . .
H14B H -0.1528 -0.4035 0.7840 0.078 Uiso 1 1 calc GR . .
H14C H -0.1678 -0.3034 0.8247 0.078 Uiso 1 1 calc GR . .
C15 C -0.0967(2) -0.3197(3) 0.6875(3) 0.0413(11) Uani 1 1 d . . .
H15A H -0.0995 -0.2827 0.6389 0.062 Uiso 1 1 calc GR . .
H15B H -0.1089 -0.3905 0.6739 0.062 Uiso 1 1 calc GR . .
H15C H -0.0518 -0.3164 0.7264 0.062 Uiso 1 1 calc GR . .
C17 C -0.19075(18) -0.0851(3) 0.7848(2) 0.0353(10) Uani 1 1 d . . .
H17A H -0.1773 -0.0209 0.8133 0.053 Uiso 1 1 calc GR . .
H17B H -0.2003 -0.1341 0.8203 0.053 Uiso 1 1 calc GR . .
H17C H -0.2301 -0.0745 0.7371 0.053 Uiso 1 1 calc GR . .
C18 C -0.04808(18) -0.1337(3) 0.8494(2) 0.0321(9) Uani 1 1 d . . .
H18A H -0.0092 -0.1520 0.8371 0.048 Uiso 1 1 calc GR . .
H18B H -0.0541 -0.1826 0.8874 0.048 Uiso 1 1 calc GR . .
H18C H -0.0422 -0.0661 0.8732 0.048 Uiso 1 1 calc GR . .
C1 C -0.0218(2) 0.3592(3) 0.8782(2) 0.0294(9) Uani 1 1 d . . .
C4 C 0.0024(2) 0.4583(3) 0.8541(2) 0.0350(10) Uani 1 1 d . . .
H4A H 0.0391 0.4443 0.8363 0.053 Uiso 1 1 calc GR . .
H4B H 0.0170 0.5041 0.9003 0.053 Uiso 1 1 calc GR . .
H4C H -0.0334 0.4900 0.8103 0.053 Uiso 1 1 calc GR . .
C3 C -0.0790(2) 0.3846(3) 0.9066(3) 0.0457(11) Uani 1 1 d . . .
H3A H -0.1159 0.4115 0.8614 0.069 Uiso 1 1 calc GR . .
H3B H -0.0646 0.4352 0.9494 0.069 Uiso 1 1 calc GR . .
H3C H -0.0929 0.3233 0.9268 0.069 Uiso 1 1 calc GR . .
C2 C 0.0341(2) 0.3147(3) 0.9494(2) 0.0433(11) Uani 1 1 d . . .
H2A H 0.0196 0.2513 0.9661 0.065 Uiso 1 1 calc GR . .
H2B H 0.0466 0.3627 0.9942 0.065 Uiso 1 1 calc GR . .
H2C H 0.0720 0.3015 0.9336 0.065 Uiso 1 1 calc GR . .
C5 C -0.09003(18) 0.1568(3) 0.8260(2) 0.0292(9) Uani 1 1 d . . .
H5A H -0.1060 0.1065 0.7831 0.044 Uiso 1 1 calc GR . .
H5B H -0.1265 0.1799 0.8413 0.044 Uiso 1 1 calc GR . .
H5C H -0.0562 0.1263 0.8726 0.044 Uiso 1 1 calc GR . .
C6 C -0.12602(19) 0.3329(3) 0.7135(2) 0.0349(10) Uani 1 1 d . . .
H6A H -0.1163 0.4049 0.7118 0.052 Uiso 1 1 calc GR . .
H6B H -0.1647 0.3248 0.7285 0.052 Uiso 1 1 calc GR . .
H6C H -0.1347 0.3029 0.6605 0.052 Uiso 1 1 calc GR . .
La1 La 0.0000 0.03284(2) 0.7500 0.02014(11) Uani 1 2 d S T P
N2 N -0.10246(13) -0.0582(2) 0.68890(16) 0.0196(6) Uani 1 1 d . . .
N1 N 0.0000 0.2167(3) 0.7500 0.0200(9) Uani 1 2 d S T P
Si2 Si -0.13941(5) -0.03083(7) 0.58882(6) 0.0213(2) Uani 1 1 d . . .
Si3 Si -0.12281(5) -0.13456(7) 0.75386(6) 0.0237(2) Uani 1 1 d . . .
Si1 Si -0.05409(5) 0.26787(7) 0.78930(6) 0.0227(2) Uani 1 1 d . . .

loop_
_atom_site_aniso_label
_atom_site_aniso_U_11
_atom_site_aniso_U_22
_atom_site_aniso_U_33
_atom_site_aniso_U_23
_atom_site_aniso_U_13
_atom_site_aniso_U_12
C7 0.0218(19) 0.039(2) 0.027(2) 0.0014(18) 0.0078(16) 0.0022(18)
C8 0.035(3) 0.070(3) 0.040(3) 0.021(2) 0.005(2) 0.008(2)
C9 0.021(2) 0.072(3) 0.050(3) 0.011(2) 0.009(2) 0.002(2)
C10 0.046(3) 0.055(3) 0.052(3) -0.001(2) 0.017(2) 0.020(2)
C12 0.032(2) 0.039(2) 0.026(2) 0.0038(18) 0.0082(18) -0.0032(19)
C11 0.035(2) 0.039(2) 0.027(2) -0.0034(18) 0.0101(18) -0.0029(19)
C13 0.026(2) 0.026(2) 0.033(2) 0.0050(17) 0.0069(17) -0.0035(17)
C16 0.029(2) 0.040(2) 0.061(3) -0.009(2) 0.003(2) -0.012(2)
C14 0.069(3) 0.035(2) 0.051(3) 0.008(2) 0.020(3) -0.011(2)
C15 0.038(2) 0.032(2) 0.051(3) -0.003(2) 0.012(2) -0.001(2)
C17 0.032(2) 0.040(2) 0.040(2) 0.000(2) 0.0193(19) -0.005(2)
C18 0.031(2) 0.038(2) 0.024(2) 0.0047(18) 0.0056(17) -0.0085(18)
C1 0.039(2) 0.026(2) 0.027(2) 0.0005(17) 0.0163(18) 0.0017(18)
C4 0.051(3) 0.027(2) 0.028(2) -0.0060(18) 0.015(2) -0.0014(19)
C3 0.060(3) 0.043(3) 0.046(3) -0.006(2) 0.032(2) 0.003(2)
C2 0.065(3) 0.035(2) 0.023(2) -0.0089(19) 0.007(2) 0.002(2)
C5 0.028(2) 0.031(2) 0.035(2) 0.0002(18) 0.0179(18) 0.0020(17)
C6 0.032(2) 0.036(2) 0.036(2) 0.0078(19) 0.0108(19) 0.0084(19)
La1 0.01610(16) 0.02114(17) 0.02177(17) 0.000 0.00505(12) 0.000
N2 0.0146(14) 0.0246(15) 0.0168(15) -0.0012(12) 0.0021(12) -0.0003(12)
N1 0.022(2) 0.018(2) 0.019(2) 0.000 0.0063(18) 0.000
Si2 0.0184(5) 0.0263(5) 0.0175(5) 0.0001(4) 0.0045(4) -0.0023(4)
Si3 0.0199(5) 0.0281(6) 0.0226(5) 0.0018(4) 0.0070(4) -0.0034(4)
Si1 0.0245(5) 0.0223(5) 0.0225(5) 0.0016(4) 0.0100(4) 0.0033(4)

loop_
_atom_type_symbol
_atom_type_description
_atom_type_scat_dispersion_real
_atom_type_scat_dispersion_imag
_atom_type_scat_source
C C 0.0033 0.0016 'International Tables Vol C Tables 4.2.6.8 and 6.1.1.4'
H H 0.0000 0.0000 'International Tables Vol C Tables 4.2.6.8 and 6.1.1.4'
La La -0.2871 2.4523 'International Tables Vol C Tables 4.2.6.8 and 6.1.1.4'
N N 0.0061 0.0033 'International Tables Vol C Tables 4.2.6.8 and 6.1.1.4'
Si Si 0.0817 0.0704 'International Tables Vol C Tables 4.2.6.8 and 6.1.1.4'

loop_
_exptl_crystal_face_index_h
_exptl_crystal_face_index_k
_exptl_crystal_face_index_l
_exptl_crystal_face_perp_dist
_exptl_oxdiff_crystal_face_indexfrac_h
_exptl_oxdiff_crystal_face_indexfrac_k
_exptl_oxdiff_crystal_face_indexfrac_l
_exptl_oxdiff_crystal_face_x
_exptl_oxdiff_crystal_face_y
_exptl_oxdiff_crystal_face_z
-14 -4 -16 0.1533 -13.9743 -3.9950 -16.0024 0.2251 0.8196 0.5103
9 -1 -25 0.1271 8.9968 -0.9943 -24.9815 -0.1687 0.3104 0.9314
30 -1 -5 0.2069 29.9565 -0.9924 -4.9758 -0.2270 -0.8765 0.3945
-5 5 24 0.2288 -5.0001 4.9892 23.9848 -0.0718 -0.3803 -0.9308
11 -17 -11 0.1557 10.9786 -16.9716 -10.9862 0.7019 -0.2510 0.7126
22 -13 -3 0.1664 21.9609 -12.9763 -2.9822 0.4554 -0.7741 0.4546
-30 1 3 0.1076 -29.9556 0.9926 2.9768 0.2155 0.9258 -0.3262
-9 1 25 0.2552 -8.9968 0.9943 24.9815 0.1687 -0.3104 -0.9314
7 16 10 0.1804 6.9942 15.9765 9.9998 -0.8064 -0.3280 -0.5381
-21 -14 8 0.1840 -20.9799 -13.9839 7.9814 0.9256 0.3647 -0.2044
-9 -16 -8 0.1217 -8.9921 -15.9771 -8.0022 0.8345 0.3446 0.4559
-18 3 -14 0.1423 -17.9651 2.9936 -14.0065 -0.0830 0.9679 0.3069
24 4 -21 0.0977 23.9754 4.0007 -20.9727 -0.5217 -0.2367 0.8224
0 16 -11 0.1918 0.0139 15.9774 -10.9953 -0.8698 0.4214 0.1303
5 -18 3 0.1573 4.9809 -17.9726 3.0028 0.8829 -0.4078 0.2083
-22 13 2 0.1620 -21.9604 12.9764 1.9827 -0.4612 0.7988 -0.4205
-6 -15 15 0.2329 -6.0061 -14.9804 14.9890 0.8922 -0.3126 -0.3238
10 -8 17 0.2106 9.9730 -7.9880 16.9994 0.4185 -0.8247 -0.3882

loop_
_geom_angle_atom_site_label_1
_geom_angle_atom_site_label_2
_geom_angle_atom_site_label_3
_geom_angle
_geom_angle_site_symmetry_1
_geom_angle_site_symmetry_3
C8 C7 Si2 110.0(3) . .
C9 C7 C8 107.0(3) . .
C9 C7 Si2 111.8(3) . .
C10 C7 C8 108.4(3) . .
C10 C7 C9 109.0(3) . .
C10 C7 Si2 110.5(3) . .
C7 C8 H8A 109.5 . .
C7 C8 H8B 109.5 . .
C7 C8 H8C 109.5 . .
H8A C8 H8B 109.5 . .
H8A C8 H8C 109.5 . .
H8B C8 H8C 109.5 . .
C7 C9 H9A 109.5 . .
C7 C9 H9B 109.5 . .
C7 C9 H9C 109.5 . .
H9A C9 H9B 109.5 . .
H9A C9 H9C 109.5 . .
H9B C9 H9C 109.5 . .
C7 C10 H10A 109.5 . .
C7 C10 H10B 109.5 . .
C7 C10 H10C 109.5 . .
H10A C10 H10B 109.5 . .
H10A C10 H10C 109.5 . .
H10B C10 H10C 109.5 . .
H12A C12 H12B 109.5 . .
H12A C12 H12C 109.5 . .
H12B C12 H12C 109.5 . .
Si2 C12 H12A 109.5 . .
Si2 C12 H12B 109.5 . .
Si2 C12 H12C 109.5 . .
H11A C11 H11B 109.5 . .
H11A C11 H11C 109.5 . .
H11B C11 H11C 109.5 . .
Si2 C11 H11A 109.5 . .
Si2 C11 H11B 109.5 . .
Si2 C11 H11C 109.5 . .
C16 C13 C14 107.0(3) . .
C16 C13 Si3 111.4(3) . .
C14 C13 Si3 108.9(3) . .
C15 C13 C16 108.8(3) . .
C15 C13 C14 108.1(3) . .
C15 C13 Si3 112.4(3) . .
C13 C16 H16A 109.5 . .
C13 C16 H16B 109.5 . .
C13 C16 H16C 109.5 . .
H16A C16 H16B 109.5 . .
H16A C16 H16C 109.5 . .
H16B C16 H16C 109.5 . .
C13 C14 H14A 109.5 . .
C13 C14 H14B 109.5 . .
C13 C14 H14C 109.5 . .
H14A C14 H14B 109.5 . .
H14A C14 H14C 109.5 . .
H14B C14 H14C 109.5 . .
C13 C15 H15A 109.5 . .
C13 C15 H15B 109.5 . .
C13 C15 H15C 109.5 . .
H15A C15 H15B 109.5 . .
H15A C15 H15C 109.5 . .
H15B C15 H15C 109.5 . .
H17A C17 H17B 109.5 . .
H17A C17 H17C 109.5 . .
H17B C17 H17C 109.5 . .
Si3 C17 H17A 109.5 . .
Si3 C17 H17B 109.5 . .
Si3 C17 H17C 109.5 . .
H18A C18 H18B 109.5 . .
H18A C18 H18C 109.5 . .
H18B C18 H18C 109.5 . .
Si3 C18 H18A 109.5 . .
Si3 C18 H18B 109.5 . .
Si3 C18 H18C 109.5 . .
C4 C1 C3 107.8(3) . .
C4 C1 Si1 111.7(3) . .
C3 C1 Si1 107.9(3) . .
C2 C1 C4 108.1(3) . .
C2 C1 C3 108.1(3) . .
C2 C1 Si1 113.1(2) . .
C1 C4 H4A 109.5 . .
C1 C4 H4B 109.5 . .
C1 C4 H4C 109.5 . .
H4A C4 H4B 109.5 . .
H4A C4 H4C 109.5 . .
H4B C4 H4C 109.5 . .
C1 C3 H3A 109.5 . .
C1 C3 H3B 109.5 . .
C1 C3 H3C 109.5 . .
H3A C3 H3B 109.5 . .
H3A C3 H3C 109.5 . .
H3B C3 H3C 109.5 . .
C1 C2 H2A 109.5 . .
C1 C2 H2B 109.5 . .
C1 C2 H2C 109.5 . .
H2A C2 H2B 109.5 . .
H2A C2 H2C 109.5 . .
H2B C2 H2C 109.5 . .
H5A C5 H5B 109.5 . .
H5A C5 H5C 109.5 . .
H5B C5 H5C 109.5 . .
Si1 C5 H5A 109.5 . .
Si1 C5 H5B 109.5 . .
Si1 C5 H5C 109.5 . .
H6A C6 H6B 109.5 . .
H6A C6 H6C 109.5 . .
H6B C6 H6C 109.5 . .
Si1 C6 H6A 109.5 . .
Si1 C6 H6B 109.5 . .
Si1 C6 H6C 109.5 . .
N2 La1 N2 120.49(13) . 2_556
N2 La1 N1 119.75(6) 2_556 .
N2 La1 N1 119.75(6) . .
Si2 N2 La1 112.15(13) . .
Si3 N2 La1 114.16(13) . .
Si3 N2 Si2 133.69(17) . .
Si1 N1 La1 113.26(12) 2_556 .
Si1 N1 La1 113.26(12) . .
Si1 N1 Si1 133.5(2) 2_556 .
C12 Si2 C7 105.71(17) . .
C11 Si2 C7 107.83(17) . .
C11 Si2 C12 103.27(18) . .
N2 Si2 C7 117.18(15) . .
N2 Si2 C12 105.57(15) . .
N2 Si2 C11 115.83(16) . .
C17 Si3 C13 106.31(17) . .
C17 Si3 C18 104.47(18) . .
C18 Si3 C13 107.46(17) . .
N2 Si3 C13 117.93(16) . .
N2 Si3 C17 114.69(16) . .
N2 Si3 C18 104.95(15) . .
C5 Si1 C1 106.20(16) . .
C6 Si1 C1 105.87(17) . .
C6 Si1 C5 105.24(18) . .
N1 Si1 C1 118.96(14) . .
N1 Si1 C5 105.47(16) . .
N1 Si1 C6 114.04(14) . .

loop_
_geom_bond_atom_site_label_1
_geom_bond_atom_site_label_2
_geom_bond_distance
_geom_bond_site_symmetry_2
C7 C8 1.543(5) .
C7 C9 1.531(5) .
C7 C10 1.521(5) .
C7 Si2 1.916(4) .
C8 H8A 0.9800 .
C8 H8B 0.9800 .
C8 H8C 0.9800 .
C9 H9A 0.9800 .
C9 H9B 0.9800 .
C9 H9C 0.9800 .
C10 H10A 0.9800 .
C10 H10B 0.9800 .
C10 H10C 0.9800 .
C12 H12A 0.9800 .
C12 H12B 0.9800 .
C12 H12C 0.9800 .
C12 Si2 1.886(4) .
C11 H11A 0.9800 .
C11 H11B 0.9800 .
C11 H11C 0.9800 .
C11 Si2 1.875(4) .
C13 C16 1.541(5) .
C13 C14 1.545(5) .
C13 C15 1.531(5) .
C13 Si3 1.911(4) .
C16 H16A 0.9800 .
C16 H16B 0.9800 .
C16 H16C 0.9800 .
C14 H14A 0.9800 .
C14 H14B 0.9800 .
C14 H14C 0.9800 .
C15 H15A 0.9800 .
C15 H15B 0.9800 .
C15 H15C 0.9800 .
C17 H17A 0.9800 .
C17 H17B 0.9800 .
C17 H17C 0.9800 .
C17 Si3 1.877(4) .
C18 H18A 0.9800 .
C18 H18B 0.9800 .
C18 H18C 0.9800 .
C18 Si3 1.892(4) .
C1 C4 1.533(5) .
C1 C3 1.545(5) .
C1 C2 1.531(5) .
C1 Si1 1.918(4) .
C4 H4A 0.9800 .
C4 H4B 0.9800 .
C4 H4C 0.9800 .
C3 H3A 0.9800 .
C3 H3B 0.9800 .
C3 H3C 0.9800 .
C2 H2A 0.9800 .
C2 H2B 0.9800 .
C2 H2C 0.9800 .
C5 H5A 0.9800 .
C5 H5B 0.9800 .
C5 H5C 0.9800 .
C5 Si1 1.892(3) .
C6 H6A 0.9800 .
C6 H6B 0.9800 .
C6 H6C 0.9800 .
C6 Si1 1.876(4) .
La1 N2 2.430(3) 2_556
La1 N2 2.430(3) .
La1 N1 2.435(4) .
N2 Si2 1.716(3) .
N2 Si3 1.713(3) .
N1 Si1 1.7144(17) .
N1 Si1 1.7144(17) 2_556

loop_
_geom_torsion_atom_site_label_1
_geom_torsion_atom_site_label_2
_geom_torsion_atom_site_label_3
_geom_torsion_atom_site_label_4
_geom_torsion
_geom_torsion_site_symmetry_1
La1 N2 Si2 C7 -118.93(16) .
La1 N2 Si2 C12 -1.60(19) .
La1 N2 Si2 C11 111.95(17) .
La1 N2 Si3 C13 -128.07(16) .
La1 N2 Si3 C17 105.51(18) .
La1 N2 Si3 C18 -8.54(19) .
La1 N1 Si1 C1 123.11(14) .
La1 N1 Si1 C5 4.16(14) .
La1 N1 Si1 C6 -110.80(15) .
Si2 N2 Si3 C13 52.5(3) .
Si2 N2 Si3 C17 -73.9(3) .
Si2 N2 Si3 C18 172.1(2) .
Si3 N2 Si2 C7 60.5(3) .
Si3 N2 Si2 C12 177.8(2) .
Si3 N2 Si2 C11 -68.6(3) .
Si1 N1 Si1 C1 -56.89(14) 2_556
Si1 N1 Si1 C5 -175.84(14) 2_556
Si1 N1 Si1 C6 69.20(15) 2_556
